data_2023024
loop_
_publ_author_name
'Chidambaranathan, B.'
'Sivaraj, S.'
'Vijayamathubalan, P.'
'Abraham Rajasekar, S.'
'Selvakumar, S.'

_publ_section_title
;
 [4-(2-Aminoethyl)morpholine-&#x3ba;<sup>2</sup><i>N</i>,<i>N</i>']di-bromidocadmium(II):
 synthesis, crystal structure and Hirshfeld surface analysis.
;
_journal_coeditor_code JQ2033
_journal_issue 'Pt 3'
_journal_name_full 'Acta crystallographica. Section E, Crystallographic communications'
_journal_page_first 271
_journal_page_last 276
_journal_paper_doi 10.1107/S2056989024000963
_journal_volume 80
_journal_year 2024
_chemical_formula_iupac '[Cd Br2 (C6 H14 N2 O)]'
_chemical_formula_moiety 'C6 H14 Br2 Cd N2 O'
_chemical_formula_sum 'C6 H14 Br2 Cd N2 O'
_chemical_formula_weight 402.41
_chemical_name_systematic
;
[4-(2-Aminoethyl)morpholine-\k^2^<i>N</i>,<i>N</i>']dibromidocadmium(II)
;
_space_group_crystal_system triclinic
_space_group_IT_number 2
_space_group_name_Hall '-P 1'
_space_group_name_H-M_alt 'P -1'
_atom_sites_solution_hydrogens mixed
_audit_creation_method SHELXL-2019/3
_cell_angle_alpha 77.7040(10)
_cell_angle_beta 80.0790(10)
_cell_angle_gamma 72.3710(10)
_cell_formula_units_Z 2
_cell_length_a 7.1291(2)
_cell_length_b 7.1662(2)
_cell_length_c 11.0151(3)
_cell_measurement_reflns_used 9891
_cell_measurement_temperature 299(2)
_cell_measurement_theta_max 25.66
_cell_measurement_theta_min 3.02
_cell_volume 520.49(3)
_computing_cell_refinement
;
APEX4/SAINT (Bruker, 2016)
;
_computing_data_collection
;
APEX4 (Bruker, 2016)
;
_computing_data_reduction
;
SAINT/XPREP (Bruker, 2016)
;
_computing_molecular_graphics
;
ORTEP3 (Farrugia, 2012)
;
_computing_structure_refinement
;
<i>SHELXL2019/2</i> (Sheldrick, 2015b), WinGX (Farrugia, 2012)
;
_computing_structure_solution
;
<i>SHELXT2018/2</i> (Sheldrick, 2015a)
;
_diffrn_ambient_temperature 299(2)
_diffrn_measured_fraction_theta_full 0.997
_diffrn_measured_fraction_theta_max 0.997
_diffrn_measurement_device_type 'Bruker D8 Venture Diffractometer'
_diffrn_measurement_method '\f and \w scans'
_diffrn_radiation_type MoK\a
_diffrn_radiation_wavelength 0.71073
_diffrn_reflns_av_R_equivalents 0.0471
_diffrn_reflns_av_unetI/netI 0.0303
_diffrn_reflns_limit_h_max 8
_diffrn_reflns_limit_h_min -8
_diffrn_reflns_limit_k_max 8
_diffrn_reflns_limit_k_min -8
_diffrn_reflns_limit_l_max 13
_diffrn_reflns_limit_l_min -13
_diffrn_reflns_number 13169
_diffrn_reflns_theta_full 25.242
_diffrn_reflns_theta_max 25.659
_diffrn_reflns_theta_min 3.378
_diffrn_source 'fine focus sealed tube'
_exptl_absorpt_coefficient_mu 9.733
_exptl_absorpt_correction_T_max 0.2594
_exptl_absorpt_correction_T_min 0.1397
_exptl_absorpt_correction_type multi-scan
_exptl_absorpt_process_details
;
(SADABS; Krause <i>et al.</i>,  2015)
;
_exptl_crystal_colour brown
_exptl_crystal_density_diffrn 2.568
_exptl_crystal_description block
_exptl_crystal_F_000 380
_exptl_crystal_size_max 0.340
_exptl_crystal_size_mid 0.247
_exptl_crystal_size_min 0.114
_refine_diff_density_max 0.855
_refine_diff_density_min -0.694
_refine_ls_extinction_coef 0.0211(13)
_refine_ls_extinction_expression Fc^*^=kFc[1+0.001xFc^2^\l^3^/sin(2\q)]^-1/4^
_refine_ls_extinction_method
;
<i>SHELXL2019/2</i> (Sheldrick, 2015b)
;
_refine_ls_goodness_of_fit_ref 1.075
_refine_ls_hydrogen_treatment mixed
_refine_ls_matrix_type full
_refine_ls_number_parameters 116
_refine_ls_number_reflns 1969
_refine_ls_number_restraints 2
_refine_ls_restrained_S_all 1.075
_refine_ls_R_factor_all 0.0250
_refine_ls_R_factor_gt 0.0241
_refine_ls_shift/su_max 0.001
_refine_ls_shift/su_mean 0.000
_refine_ls_structure_factor_coef Fsqd
_refine_ls_weighting_details 'w=1/[\s^2^(Fo^2^)+(0.0374P)^2^+0.2615P] where P=(Fo^2^+2Fc^2^)/3'
_refine_ls_weighting_scheme calc
_refine_ls_wR_factor_gt 0.0583
_refine_ls_wR_factor_ref 0.0591
_reflns_number_gt 1902
_reflns_number_total 1969
_reflns_threshold_expression 'I > 2\s(I)'
_cod_data_source_file jq2033sup1.cif
_cod_data_source_block I
_cod_depositor_comments 'Adding full bibliography for 2023024.cif.'
_cod_database_code 2023024
_cod_database_fobs_code 2023024
_shelx_space_group_comment
;
The symmetry employed for this shelxl refinement is uniquely defined
by the following loop, which should always be used as a source of
symmetry information in preference to the above space-group names.
They are only intended as comments.
;
_shelx_estimated_absorpt_t_min 0.137
_shelx_estimated_absorpt_t_max 0.403

loop_
_space_group_symop_operation_xyz
'x, y, z'
'-x, -y, -z'

loop_
_atom_site_type_symbol
_atom_site_label
_atom_site_fract_x
_atom_site_fract_y
_atom_site_fract_z
_atom_site_U_iso_or_equiv
_atom_site_adp_type
_atom_site_calc_flag
_atom_site_occupancy
_atom_site_disorder_assembly
_atom_site_disorder_group
Cd Cd1 0.45454(3) 0.03786(3) 0.31347(2) 0.02454(11) Uani d 1 . .
C C1 0.2885(5) 0.5709(4) 0.4110(3) 0.0293(6) Uani d 1 . .
H H1A 0.194661 0.659545 0.462766 0.035 Uiso calc 1 . .
H H1B 0.346397 0.448474 0.465409 0.035 Uiso calc 1 . .
C C2 0.1801(4) 0.5262(4) 0.3191(3) 0.0260(6) Uani d 1 . .
H H2A 0.083408 0.458664 0.364667 0.031 Uiso calc 1 . .
H H2B 0.109445 0.649989 0.271196 0.031 Uiso calc 1 . .
C C3 0.4770(5) 0.4955(4) 0.1747(3) 0.0289(6) Uani d 1 . .
H H3A 0.420658 0.621541 0.123058 0.035 Uiso calc 1 . .
H H3B 0.573036 0.411330 0.121325 0.035 Uiso calc 1 . .
C C4 0.5793(4) 0.5301(4) 0.2727(3) 0.0308(6) Uani d 1 . .
H H4A 0.636222 0.404231 0.324354 0.037 Uiso calc 1 . .
H H4B 0.686152 0.587572 0.232689 0.037 Uiso calc 1 . .
C C5 0.2097(5) 0.3872(4) 0.1317(3) 0.0315(6) Uani d 1 . .
H H5A 0.304928 0.335536 0.064300 0.038 Uiso calc 1 . .
H H5B 0.132830 0.519547 0.098435 0.038 Uiso calc 1 . .
C C6 0.0730(5) 0.2558(5) 0.1773(3) 0.0336(7) Uani d 1 . .
H H6A -0.019161 0.302997 0.247194 0.040 Uiso calc 1 . .
H H6B -0.002850 0.261386 0.110827 0.040 Uiso calc 1 . .
N N1 0.3180(3) 0.4002(3) 0.2323(2) 0.0230(5) Uani d 1 . .
N N2 0.1879(4) 0.0509(4) 0.2164(3) 0.0301(5) Uani d 1 . .
H H2C 0.110(5) -0.016(5) 0.266(3) 0.036 Uiso d 1 . .
H H2D 0.245(5) -0.001(5) 0.150(2) 0.036 Uiso d 1 . .
Br Br1 0.72268(5) -0.01885(5) 0.11392(3) 0.03420(12) Uani d 1 . .
Br Br2 0.76499(4) -0.04293(4) 0.45383(3) 0.02768(11) Uani d 1 . .
O O1 0.4421(3) 0.6610(3) 0.3494(2) 0.0302(5) Uani d 1 . .

loop_
_atom_site_aniso_label
_atom_site_aniso_U_11
_atom_site_aniso_U_22
_atom_site_aniso_U_33
_atom_site_aniso_U_12
_atom_site_aniso_U_13
_atom_site_aniso_U_23
Cd1 0.02513(15) 0.02516(15) 0.02109(14) -0.00408(9) -0.00275(9) -0.00328(9)
C1 0.0317(15) 0.0277(14) 0.0294(15) -0.0084(12) -0.0008(12) -0.0089(12)
C2 0.0225(14) 0.0252(14) 0.0291(15) -0.0048(11) -0.0007(11) -0.0066(11)
C3 0.0334(15) 0.0216(14) 0.0291(15) -0.0100(12) 0.0058(12) -0.0033(11)
C4 0.0225(14) 0.0224(14) 0.0459(19) -0.0050(11) 0.0005(12) -0.0074(12)
C5 0.0458(18) 0.0260(14) 0.0236(15) -0.0084(13) -0.0157(13) 0.0007(11)
C6 0.0313(16) 0.0300(15) 0.0412(18) -0.0040(13) -0.0134(13) -0.0087(13)
N1 0.0271(12) 0.0213(11) 0.0210(12) -0.0079(9) -0.0013(9) -0.0039(9)
N2 0.0330(14) 0.0256(13) 0.0320(14) -0.0100(10) -0.0012(11) -0.0051(10)
Br1 0.03434(19) 0.0396(2) 0.02838(19) -0.01053(14) 0.00469(13) -0.01140(13)
Br2 0.02187(17) 0.03721(19) 0.02266(17) -0.00738(12) -0.00125(11) -0.00454(12)
O1 0.0294(11) 0.0236(10) 0.0397(12) -0.0069(8) -0.0044(9) -0.0098(8)

loop_
_atom_type_symbol
_atom_type_description
_atom_type_scat_dispersion_real
_atom_type_scat_dispersion_imag
_atom_type_scat_source
C C 0.0033 0.0016 'International Tables Vol C Tables 4.2.6.8 and 6.1.1.4'
H H 0.0000 0.0000 'International Tables Vol C Tables 4.2.6.8 and 6.1.1.4'
N N 0.0061 0.0033 'International Tables Vol C Tables 4.2.6.8 and 6.1.1.4'
Br Br -0.2901 2.4595 'International Tables Vol C Tables 4.2.6.8 and 6.1.1.4'
O O 0.0106 0.0060 'International Tables Vol C Tables 4.2.6.8 and 6.1.1.4'
Cd Cd -0.8075 1.2024 'International Tables Vol C Tables 4.2.6.8 and 6.1.1.4'

loop_
_geom_angle_atom_site_label_1
_geom_angle_atom_site_label_2
_geom_angle_atom_site_label_3
_geom_angle_site_symmetry_1
_geom_angle_site_symmetry_3
_geom_angle
_geom_angle_publ_flag
N2 Cd1 N1 . . 76.06(8) ?
N2 Cd1 Br1 . . 95.75(7) ?
N1 Cd1 Br1 . . 93.36(5) ?
N2 Cd1 Br2 . 2_656 93.03(7) ?
N1 Cd1 Br2 . 2_656 95.76(5) ?
Br1 Cd1 Br2 . 2_656 168.635(14) ?
N2 Cd1 Br2 . . 169.58(6) ?
N1 Cd1 Br2 . . 113.54(5) ?
Br1 Cd1 Br2 . . 87.915(11) ?
Br2 Cd1 Br2 2_656 . 82.231(10) ?
O1 C1 C2 . . 112.1(2) ?
O1 C1 H1A . . 109.2 ?
C2 C1 H1A . . 109.2 ?
O1 C1 H1B . . 109.2 ?
C2 C1 H1B . . 109.2 ?
H1A C1 H1B . . 107.9 ?
N1 C2 C1 . . 111.7(2) ?
N1 C2 H2A . . 109.3 ?
C1 C2 H2A . . 109.3 ?
N1 C2 H2B . . 109.3 ?
C1 C2 H2B . . 109.3 ?
H2A C2 H2B . . 107.9 ?
N1 C3 C4 . . 111.2(2) ?
N1 C3 H3A . . 109.4 ?
C4 C3 H3A . . 109.4 ?
N1 C3 H3B . . 109.4 ?
C4 C3 H3B . . 109.4 ?
H3A C3 H3B . . 108.0 ?
O1 C4 C3 . . 110.4(2) ?
O1 C4 H4A . . 109.6 ?
C3 C4 H4A . . 109.6 ?
O1 C4 H4B . . 109.6 ?
C3 C4 H4B . . 109.6 ?
H4A C4 H4B . . 108.1 ?
N1 C5 C6 . . 112.6(2) ?
N1 C5 H5A . . 109.1 ?
C6 C5 H5A . . 109.1 ?
N1 C5 H5B . . 109.1 ?
C6 C5 H5B . . 109.1 ?
H5A C5 H5B . . 107.8 ?
N2 C6 C5 . . 110.0(3) ?
N2 C6 H6A . . 109.7 ?
C5 C6 H6A . . 109.7 ?
N2 C6 H6B . . 109.7 ?
C5 C6 H6B . . 109.7 ?
H6A C6 H6B . . 108.2 ?
C3 N1 C2 . . 108.2(2) ?
C3 N1 C5 . . 108.8(2) ?
C2 N1 C5 . . 109.6(2) ?
C3 N1 Cd1 . . 111.83(17) ?
C2 N1 Cd1 . . 118.18(17) ?
C5 N1 Cd1 . . 99.75(16) ?
C6 N2 Cd1 . . 111.49(18) ?
C6 N2 H2C . . 109(2) ?
Cd1 N2 H2C . . 111(2) ?
C6 N2 H2D . . 109(2) ?
Cd1 N2 H2D . . 102(2) ?
H2C N2 H2D . . 114(3) ?
Cd1 Br2 Cd1 2_656 . 97.768(10) ?
C4 O1 C1 . . 108.9(2) ?

loop_
_geom_bond_atom_site_label_1
_geom_bond_atom_site_label_2
_geom_bond_site_symmetry_2
_geom_bond_distance
_geom_bond_publ_flag
Cd1 N2 . 2.306(3) ?
Cd1 N1 . 2.504(2) ?
Cd1 Br1 . 2.6670(3) ?
Cd1 Br2 2_656 2.7647(3) ?
Cd1 Br2 . 2.7651(3) ?
C1 O1 . 1.436(4) ?
C1 C2 . 1.511(4) ?
C1 H1A . 0.9700 ?
C1 H1B . 0.9700 ?
C2 N1 . 1.484(3) ?
C2 H2A . 0.9700 ?
C2 H2B . 0.9700 ?
C3 N1 . 1.481(3) ?
C3 C4 . 1.501(4) ?
C3 H3A . 0.9700 ?
C3 H3B . 0.9700 ?
C4 O1 . 1.431(3) ?
C4 H4A . 0.9700 ?
C4 H4B . 0.9700 ?
C5 N1 . 1.488(4) ?
C5 C6 . 1.508(4) ?
C5 H5A . 0.9700 ?
C5 H5B . 0.9700 ?
C6 N2 . 1.462(4) ?
C6 H6A . 0.9700 ?
C6 H6B . 0.9700 ?
N2 H2C . 0.886(18) ?
N2 H2D . 0.868(18) ?

loop_
_geom_hbond_atom_site_label_D
_geom_hbond_atom_site_label_H
_geom_hbond_atom_site_label_A
_geom_hbond_site_symmetry_A
_geom_hbond_distance_DH
_geom_hbond_distance_HA
_geom_hbond_distance_DA
_geom_hbond_angle_DHA
_geom_hbond_publ_flag
C1 H1B O1 2_666 0.97 2.59 3.370(4) 137.5 yes
C3 H3B Br1 . 0.97 2.96 3.720(3) 136.6 yes
C4 H4B Br1 1_565 0.97 2.91 3.678(3) 136.5 yes
N2 H2C Br2 1_455 0.886(18) 2.95(2) 3.761(3) 153(3) yes
N2 H2D Br1 2_655 0.868(18) 2.86(2) 3.628(3) 149(3) yes

loop_
_geom_torsion_atom_site_label_1
_geom_torsion_atom_site_label_2
_geom_torsion_atom_site_label_3
_geom_torsion_atom_site_label_4
_geom_torsion_site_symmetry_1
_geom_torsion_site_symmetry_2
_geom_torsion_site_symmetry_3
_geom_torsion_site_symmetry_4
_geom_torsion
_geom_torsion_publ_flag
O1 C1 C2 N1 . . . . 55.6(3) ?
N1 C3 C4 O1 . . . . -61.5(3) ?
N1 C5 C6 N2 . . . . -64.4(3) ?
C4 C3 N1 C2 . . . . 55.7(3) ?
C4 C3 N1 C5 . . . . 174.7(2) ?
C4 C3 N1 Cd1 . . . . -76.1(2) ?
C1 C2 N1 C3 . . . . -52.6(3) ?
C1 C2 N1 C5 . . . . -171.1(2) ?
C1 C2 N1 Cd1 . . . . 75.7(3) ?
C6 C5 N1 C3 . . . . 168.3(2) ?
C6 C5 N1 C2 . . . . -73.6(3) ?
C6 C5 N1 Cd1 . . . . 51.1(3) ?
C5 C6 N2 Cd1 . . . . 37.3(3) ?
C3 C4 O1 C1 . . . . 61.1(3) ?
C2 C1 O1 C4 . . . . -58.5(3) ?
